data_7123488
loop_
_publ_author_name
'Gharpure, Santosh J.'
'Vishwakarma, Dharmendra S.'
'Patel, Raj Kumar'

_publ_section_title
;
 TMSOTf Mediated &#x2018;5/6-endo-dig&#x2019; Reductive Hydroamination for
 the Stereoselective Synthesis of Pyrrolidine and Piperidine derivatives
;
_journal_name_full 'Chemical Communications'
_journal_paper_doi 10.1039/C9CC03127H
_journal_year 2019
_chemical_absolute_configuration unk
_chemical_formula_moiety 'C20 H23 N O3 S'
_chemical_formula_sum 'C20 H23 N O3 S'
_chemical_formula_weight 357.45
_space_group_crystal_system orthorhombic
_space_group_IT_number 19
_space_group_name_Hall 'P 2ac 2ab'
_space_group_name_H-M_alt 'P 21 21 21'
_symmetry_space_group_name_Hall 'P 2ac 2ab'
_symmetry_space_group_name_H-M 'P 21 21 21'
_atom_sites_solution_hydrogens geom
_atom_sites_solution_primary dual
_audit_creation_date 2018-10-18
_audit_creation_method
;
Olex2 1.2-ac3
(compiled 2017.08.10 svn.r3458 for OlexSys, GUI svn.r5381)
;
_audit_update_record
;
2019-04-02 deposited with the CCDC.    2019-05-17 downloaded from the CCDC.
;
_cell_angle_alpha 90
_cell_angle_beta 90
_cell_angle_gamma 90
_cell_formula_units_Z 4
_cell_length_a 6.4626(3)
_cell_length_b 7.6863(3)
_cell_length_c 36.6394(17)
_cell_measurement_reflns_used 5053
_cell_measurement_temperature 150
_cell_measurement_theta_max 30.2810
_cell_measurement_theta_min 2.8690
_cell_volume 1820.01(14)
_computing_cell_refinement
;
CrystalClear-SM Expert 2.0 r7 (Rigaku, 2011)
;
_computing_data_collection
;
CrystalClear-SM Expert 2.0 r7 (Rigaku, 2011)
;
_computing_data_reduction
;
CrystalClear-SM Expert 2.0 r7 (Rigaku, 2011)
;
_computing_molecular_graphics 'Olex2 (Dolomanov et al., 2009)'
_computing_publication_material 'Olex2 (Dolomanov et al., 2009)'
_computing_structure_refinement 'ShelXL (Sheldrick, 2015)'
_computing_structure_solution 'ShelXT (Sheldrick, 2015)'
_diffrn_ambient_temperature 150
_diffrn_detector CCD
_diffrn_detector_area_resol_mean 28.5714
_diffrn_detector_type 'Rigaku Saturn724+'
_diffrn_measured_fraction_theta_full 0.996
_diffrn_measured_fraction_theta_max 0.996
_diffrn_measurement_details
;
List of Runs (angles in degrees, time in seconds):

  # Type    Start    End  Width  t~exp~   \w     \q     \k     \f   Frames
#--------------------------------------------------------------------------
  1  \w   -110.00   8.50   0.50    8.00    --  -20.00 -72.00 -36.00  237
  2  \w    -33.50  15.00   0.50    8.00    --  -20.00 -72.00 108.00   97
  3  \w    -63.00 -33.50   0.50    8.00    --  -20.00   0.00-108.00   59
;
_diffrn_measurement_device 'AFC12 (Right): Kappa 3 circle'
_diffrn_measurement_device_type 'Rigaku Saturn724+ (2x2 bin mode)'
_diffrn_measurement_method 'profile data from \w-scans'
_diffrn_measurement_specimen_support 'Mitegen 50um'
_diffrn_orient_matrix_type 'CrysAlisPro convention (1999,Acta A55,543-557)'
_diffrn_orient_matrix_UB_11 0.1015922000
_diffrn_orient_matrix_UB_12 -0.0338065000
_diffrn_orient_matrix_UB_13 -0.0018249000
_diffrn_orient_matrix_UB_21 0.0085811000
_diffrn_orient_matrix_UB_22 -0.0057197000
_diffrn_orient_matrix_UB_23 0.0192736000
_diffrn_orient_matrix_UB_31 -0.0406377000
_diffrn_orient_matrix_UB_32 -0.0856466000
_diffrn_orient_matrix_UB_33 -0.0005228000
_diffrn_radiation_collimation 0.3
_diffrn_radiation_monochromator Confocal
_diffrn_radiation_probe x-ray
_diffrn_radiation_type MoK\a
_diffrn_radiation_wavelength 0.71073
_diffrn_reflns_av_R_equivalents 0.0423
_diffrn_reflns_av_unetI/netI 0.0579
_diffrn_reflns_Laue_measured_fraction_full 0.996
_diffrn_reflns_Laue_measured_fraction_max 0.996
_diffrn_reflns_limit_h_max 7
_diffrn_reflns_limit_h_min -7
_diffrn_reflns_limit_k_max 9
_diffrn_reflns_limit_k_min -6
_diffrn_reflns_limit_l_max 43
_diffrn_reflns_limit_l_min -27
_diffrn_reflns_number 6721
_diffrn_reflns_point_group_measured_fraction_full 0.980
_diffrn_reflns_point_group_measured_fraction_max 0.980
_diffrn_reflns_theta_full 24.993
_diffrn_reflns_theta_max 24.993
_diffrn_reflns_theta_min 2.223
_diffrn_source 'Rotating Anode'
_diffrn_source_current 24.0
_diffrn_source_power 1.2
_diffrn_source_target Mo
_diffrn_source_type 'Rotating Anode'
_diffrn_source_voltage 50.0
_exptl_absorpt_coefficient_mu 0.196
_exptl_absorpt_correction_T_max 1.00000
_exptl_absorpt_correction_T_min 0.89066
_exptl_absorpt_correction_type multi-scan
_exptl_absorpt_process_details
;
CrysAlisPro 1.171.39.46 (Rigaku Oxford Diffraction, 2018)
Empirical absorption correction using spherical harmonics,
 implemented in SCALE3 ABSPACK scaling algorithm.
;
_exptl_crystal_colour colourless
_exptl_crystal_colour_primary colourless
_exptl_crystal_density_diffrn 1.305
_exptl_crystal_description block
_exptl_crystal_F_000 760
_exptl_crystal_size_max 0.215
_exptl_crystal_size_mid 0.19
_exptl_crystal_size_min 0.15
_refine_diff_density_max 0.225
_refine_diff_density_min -0.315
_refine_diff_density_rms 0.062
_refine_ls_abs_structure_details
;
 Flack x determined using 993 quotients [(I+)-(I-)]/[(I+)+(I-)]
 (Parsons, Flack and Wagner, Acta Cryst. B69 (2013) 249-259).
;
_refine_ls_abs_structure_Flack 0.01(6)
_refine_ls_extinction_method none
_refine_ls_goodness_of_fit_ref 1.042
_refine_ls_hydrogen_treatment constr
_refine_ls_matrix_type full
_refine_ls_number_parameters 229
_refine_ls_number_reflns 3129
_refine_ls_number_restraints 0
_refine_ls_restrained_S_all 1.042
_refine_ls_R_factor_all 0.0487
_refine_ls_R_factor_gt 0.0398
_refine_ls_shift/su_max 0.000
_refine_ls_shift/su_mean 0.000
_refine_ls_structure_factor_coef Fsqd
_refine_ls_weighting_details 'w=1/[\s^2^(Fo^2^)+(0.0377P)^2^+0.2993P] where P=(Fo^2^+2Fc^2^)/3'
_refine_ls_weighting_scheme calc
_refine_ls_wR_factor_gt 0.0852
_refine_ls_wR_factor_ref 0.0921
_reflns_Friedel_coverage 0.655
_reflns_Friedel_fraction_full 0.955
_reflns_Friedel_fraction_max 0.955
_reflns_number_gt 2815
_reflns_number_total 3129
_reflns_threshold_expression 'I > 2\s(I)'
_cod_data_source_file c9cc03127h2.cif
_cod_data_source_block sjg-rp-03-207_mo
_cod_database_code 7123488
_shelx_shelxl_version_number 2018/3
_shelx_space_group_comment
;
The symmetry employed for this shelxl refinement is uniquely defined
by the following loop, which should always be used as a source of
symmetry information in preference to the above space-group names.
They are only intended as comments.
;
_shelx_estimated_absorpt_t_max 0.971
_shelx_estimated_absorpt_t_min 0.959
_reflns_odcompleteness_completeness 91.74
_reflns_odcompleteness_iscentric 1
_reflns_odcompleteness_theta 31.03
_olex2_refinement_description
;
1. Fixed Uiso
 At 1.2 times of:
  All C(H) groups, All C(H,H) groups
 At 1.5 times of:
  All C(H,H,H) groups
2.a Ternary CH refined with riding coordinates:
 C8(H8)
2.b Secondary CH2 refined with riding coordinates:
 C11(H11A,H11B), C10(H10A,H10B)
2.c Aromatic/amide H refined with riding coordinates:
 C19(H19), C15(H15), C6(H6), C7(H7), C12(H12), C18(H18), C3(H3), C16(H16),
 C4(H4)
2.d Idealised Me refined as rotating group:
 C9(H9A,H9B,H9C), C20(H20A,H20B,H20C), C1(H1A,H1B,H1C)
;
_olex2_submission_special_instructions 'No special instructions were received'
_oxdiff_exptl_absorpt_empirical_details
;
Empirical correction (ABSPACK) includes:
- Absorption correction using spherical harmonics
- Frame scaling
- Detector area scaling
;
_oxdiff_exptl_absorpt_empirical_full_max 1.363
_oxdiff_exptl_absorpt_empirical_full_min 0.860

loop_
_space_group_symop_operation_xyz
'x, y, z'
'-x+1/2, -y, z+1/2'
'-x, y+1/2, -z+1/2'
'x+1/2, -y+1/2, -z'

loop_
_atom_site_label
_atom_site_type_symbol
_atom_site_fract_x
_atom_site_fract_y
_atom_site_fract_z
_atom_site_U_iso_or_equiv
_atom_site_adp_type
_atom_site_occupancy
_atom_site_site_symmetry_order
_atom_site_calc_flag
_atom_site_refinement_flags_posn
S1 S 0.38417(13) 0.59830(10) 0.65067(2) 0.0255(2) Uani 1 1 d .
O3 O 0.7583(4) 1.0510(3) 0.50571(7) 0.0345(6) Uani 1 1 d .
O2 O 0.4180(4) 0.7681(3) 0.63571(7) 0.0348(6) Uani 1 1 d .
O1 O 0.1776(3) 0.5441(3) 0.65924(7) 0.0353(6) Uani 1 1 d .
N1 N 0.4751(4) 0.4546(4) 0.62099(7) 0.0225(6) Uani 1 1 d .
C19 C 0.5324(5) 0.6939(4) 0.55636(9) 0.0251(8) Uani 1 1 d .
H19 H 0.403369 0.634919 0.557186 0.030 Uiso 1 1 calc R
C13 C 0.6731(5) 0.4885(4) 0.60399(9) 0.0230(7) Uani 1 1 d .
C14 C 0.6921(5) 0.6429(4) 0.57983(8) 0.0226(8) Uani 1 1 d .
C15 C 0.8777(5) 0.7344(4) 0.57840(9) 0.0273(8) Uani 1 1 d .
H15 H 0.987266 0.702326 0.594321 0.033 Uiso 1 1 calc R
C6 C 0.7337(5) 0.6466(4) 0.69144(9) 0.0274(8) Uani 1 1 d .
H6 H 0.792414 0.696762 0.670126 0.033 Uiso 1 1 calc R
C2 C 0.7657(5) 0.5653(5) 0.75501(10) 0.0323(9) Uani 1 1 d .
C7 C 0.8478(5) 0.6354(5) 0.72336(9) 0.0321(9) Uani 1 1 d .
H7 H 0.986213 0.677011 0.723535 0.039 Uiso 1 1 calc R
C11 C 0.8149(5) 0.2046(5) 0.62733(11) 0.0324(9) Uani 1 1 d .
H11A H 0.936733 0.197538 0.643649 0.039 Uiso 1 1 calc R
H11B H 0.822230 0.105762 0.610054 0.039 Uiso 1 1 calc R
C10 C 0.6190(5) 0.1884(4) 0.65006(9) 0.0305(8) Uani 1 1 d .
H10A H 0.638172 0.249129 0.673642 0.037 Uiso 1 1 calc R
H10B H 0.591211 0.064115 0.655228 0.037 Uiso 1 1 calc R
C9 C 0.3841(6) 0.1711(4) 0.59471(10) 0.0326(8) Uani 1 1 d .
H9A H 0.262936 0.224549 0.583159 0.049 Uiso 1 1 calc GR
H9B H 0.354050 0.049022 0.600293 0.049 Uiso 1 1 calc GR
H9C H 0.502452 0.177629 0.578051 0.049 Uiso 1 1 calc GR
C12 C 0.8239(5) 0.3704(4) 0.60645(9) 0.0278(8) Uani 1 1 d .
H12 H 0.948516 0.394474 0.593672 0.033 Uiso 1 1 calc R
C18 C 0.5602(5) 0.8285(4) 0.53212(9) 0.0256(8) Uani 1 1 d .
H18 H 0.450626 0.860763 0.516209 0.031 Uiso 1 1 calc R
C8 C 0.4347(5) 0.2674(4) 0.62973(10) 0.0253(8) Uani 1 1 d .
H8 H 0.311073 0.261401 0.646083 0.030 Uiso 1 1 calc R
C5 C 0.5312(5) 0.5830(4) 0.69101(9) 0.0234(7) Uani 1 1 d .
C3 C 0.5642(5) 0.4995(5) 0.75379(10) 0.0320(9) Uani 1 1 d .
H3 H 0.506160 0.448468 0.775068 0.038 Uiso 1 1 calc R
C17 C 0.7474(5) 0.9179(4) 0.53067(9) 0.0267(8) Uani 1 1 d .
C16 C 0.9067(5) 0.8717(4) 0.55420(9) 0.0288(8) Uani 1 1 d .
H16 H 1.034197 0.933252 0.553767 0.035 Uiso 1 1 calc R
C4 C 0.4473(5) 0.5075(4) 0.72197(10) 0.0294(8) Uani 1 1 d .
H4 H 0.310932 0.461497 0.721475 0.035 Uiso 1 1 calc R
C20 C 0.9402(6) 1.1554(5) 0.50558(11) 0.0424(10) Uani 1 1 d .
H20A H 0.924933 1.248989 0.487617 0.064 Uiso 1 1 calc GR
H20B H 1.059789 1.083259 0.499158 0.064 Uiso 1 1 calc GR
H20C H 0.960992 1.205808 0.529869 0.064 Uiso 1 1 calc GR
C1 C 0.8898(7) 0.5635(6) 0.78986(10) 0.0456(10) Uani 1 1 d .
H1A H 1.029083 0.519027 0.784860 0.068 Uiso 1 1 calc GR
H1B H 0.821507 0.488324 0.807789 0.068 Uiso 1 1 calc GR
H1C H 0.899551 0.682008 0.799583 0.068 Uiso 1 1 calc GR

loop_
_atom_site_aniso_label
_atom_site_aniso_U_11
_atom_site_aniso_U_22
_atom_site_aniso_U_33
_atom_site_aniso_U_23
_atom_site_aniso_U_13
_atom_site_aniso_U_12
S1 0.0248(4) 0.0263(4) 0.0252(5) -0.0043(4) 0.0003(4) 0.0036(4)
O3 0.0401(14) 0.0303(13) 0.0330(15) 0.0068(12) 0.0017(11) -0.0043(11)
O2 0.0492(16) 0.0218(12) 0.0334(15) -0.0005(11) -0.0005(12) 0.0102(12)
O1 0.0222(12) 0.0474(15) 0.0363(16) -0.0111(13) 0.0016(10) 0.0003(11)
N1 0.0232(14) 0.0222(14) 0.0222(16) -0.0014(13) 0.0010(11) -0.0023(11)
C19 0.0246(16) 0.0240(17) 0.0266(19) -0.0043(16) -0.0004(14) -0.0021(15)
C13 0.0233(17) 0.0242(17) 0.0214(18) -0.0051(15) -0.0010(13) 0.0002(14)
C14 0.0245(17) 0.0245(17) 0.0189(18) -0.0028(15) 0.0006(13) 0.0024(15)
C15 0.0253(17) 0.0337(19) 0.0230(18) -0.0017(16) -0.0015(15) 0.0013(17)
C6 0.0289(18) 0.0299(19) 0.0234(19) -0.0042(16) 0.0039(15) -0.0010(15)
C2 0.041(2) 0.032(2) 0.024(2) -0.0083(17) -0.0059(16) 0.0110(18)
C7 0.0246(18) 0.039(2) 0.033(2) -0.0111(18) -0.0009(15) 0.0005(16)
C11 0.033(2) 0.0301(19) 0.034(2) -0.0005(17) -0.0075(16) 0.0063(16)
C10 0.047(2) 0.0212(16) 0.0239(18) 0.0001(16) -0.0044(18) -0.0003(17)
C9 0.0346(19) 0.0256(17) 0.038(2) -0.0055(17) -0.0072(18) 0.0016(17)
C12 0.0259(18) 0.0309(18) 0.0266(19) -0.0026(17) -0.0014(14) 0.0019(15)
C18 0.0286(18) 0.0246(17) 0.0236(19) -0.0004(16) -0.0037(14) 0.0028(15)
C8 0.0295(19) 0.0213(17) 0.0253(19) 0.0003(15) 0.0029(15) -0.0006(14)
C5 0.0244(16) 0.0217(17) 0.0240(18) -0.0074(15) 0.0007(13) -0.0001(15)
C3 0.044(2) 0.0292(19) 0.0227(19) 0.0002(16) 0.0058(16) 0.0005(18)
C17 0.0347(19) 0.0242(18) 0.0213(18) -0.0017(16) 0.0024(15) 0.0011(16)
C16 0.0261(17) 0.0313(18) 0.029(2) -0.0047(17) 0.0038(15) -0.0055(16)
C4 0.0324(18) 0.0244(18) 0.031(2) -0.0023(17) 0.0051(15) -0.0036(16)
C20 0.050(2) 0.040(2) 0.038(2) 0.004(2) 0.0020(19) -0.0143(19)
C1 0.052(2) 0.053(2) 0.032(2) -0.007(2) -0.0110(19) 0.014(2)

loop_
_atom_type_symbol
_atom_type_description
_atom_type_scat_dispersion_real
_atom_type_scat_dispersion_imag
_atom_type_scat_source
C C 0.0033 0.0016 'International Tables Vol C Tables 4.2.6.8 and 6.1.1.4'
H H 0.0000 0.0000 'International Tables Vol C Tables 4.2.6.8 and 6.1.1.4'
N N 0.0061 0.0033 'International Tables Vol C Tables 4.2.6.8 and 6.1.1.4'
O O 0.0106 0.0060 'International Tables Vol C Tables 4.2.6.8 and 6.1.1.4'
S S 0.1246 0.1234 'International Tables Vol C Tables 4.2.6.8 and 6.1.1.4'

loop_
_geom_angle_atom_site_label_1
_geom_angle_atom_site_label_2
_geom_angle_atom_site_label_3
_geom_angle
O2 S1 O1 119.40(15)
O2 S1 N1 107.56(15)
O2 S1 C5 107.42(15)
O1 S1 N1 106.28(14)
O1 S1 C5 107.43(15)
N1 S1 C5 108.35(14)
C17 O3 C20 117.7(3)
C13 N1 S1 118.4(2)
C13 N1 C8 114.8(3)
C8 N1 S1 116.0(2)
C18 C19 C14 120.8(3)
N1 C13 C14 118.2(3)
C12 C13 N1 119.6(3)
C12 C13 C14 121.6(3)
C19 C14 C13 121.9(3)
C15 C14 C19 118.1(3)
C15 C14 C13 119.8(3)
C16 C15 C14 121.6(3)
C7 C6 C5 119.1(3)
C7 C2 C3 118.1(3)
C7 C2 C1 120.6(3)
C3 C2 C1 121.3(3)
C2 C7 C6 121.8(3)
C12 C11 C10 112.6(3)
C11 C10 C8 110.4(3)
C13 C12 C11 126.1(3)
C19 C18 C17 120.6(3)
N1 C8 C10 110.5(3)
N1 C8 C9 109.0(3)
C9 C8 C10 112.7(3)
C6 C5 S1 119.5(3)
C4 C5 S1 120.3(2)
C4 C5 C6 120.3(3)
C4 C3 C2 121.1(3)
O3 C17 C18 115.9(3)
O3 C17 C16 124.4(3)
C16 C17 C18 119.6(3)
C17 C16 C15 119.3(3)
C5 C4 C3 119.5(3)

loop_
_geom_bond_atom_site_label_1
_geom_bond_atom_site_label_2
_geom_bond_distance
S1 O2 1.432(2)
S1 O1 1.434(2)
S1 N1 1.658(3)
S1 C5 1.761(3)
O3 C17 1.374(4)
O3 C20 1.423(4)
N1 C13 1.447(4)
N1 C8 1.497(4)
C19 C14 1.399(4)
C19 C18 1.375(5)
C13 C14 1.486(4)
C13 C12 1.334(4)
C14 C15 1.392(5)
C15 C16 1.391(5)
C6 C7 1.385(5)
C6 C5 1.397(4)
C2 C7 1.384(5)
C2 C3 1.397(5)
C2 C1 1.508(5)
C11 C10 1.521(5)
C11 C12 1.487(5)
C10 C8 1.530(5)
C9 C8 1.517(5)
C18 C17 1.393(4)
C5 C4 1.385(5)
C3 C4 1.391(5)
C17 C16 1.389(5)
